data_1570220
loop_
_publ_author_name
'Guo, Yumeng'
'Torchon, Herdya S.'
'Zhu, Yikun'
'Wei, Zheng'
'Zhang, Zhenyi'
'Han, Haixiang'
'Petrukhina, Marina A.'
'Zhou, Zheng'

_publ_section_title
;
 Stepwise deprotonation of truxene: structures, metal complexation, and
 charge-dependent optical properties.
;
_journal_issue 45
_journal_name_full 'Chemical science'
_journal_page_first 13219
_journal_page_last 13227
_journal_paper_doi 10.1039/d3sc04885c
_journal_volume 14
_journal_year 2023
_chemical_formula_moiety 'C27 H18'
_chemical_formula_sum 'C27 H18'
_chemical_formula_weight 342.41
_space_group_crystal_system monoclinic
_space_group_IT_number 4
_space_group_name_Hall 'P 2yb'
_space_group_name_H-M_alt 'P 1 21 1'
_atom_sites_solution_hydrogens geom
_atom_sites_solution_primary dual
_atom_sites_solution_secondary difmap
_audit_creation_date 2022-11-30
_audit_creation_method
;
Olex2 1.5-alpha
(compiled 2022.11.02 svn.ra8b101fa for OlexSys, GUI svn.r6635)
;
_audit_update_record
;
2023-08-18 deposited with the CCDC.	2023-10-31 downloaded from the CCDC.
;
_cell_angle_alpha 90
_cell_angle_beta 90.473(2)
_cell_angle_gamma 90
_cell_formula_units_Z 2
_cell_length_a 4.68560(10)
_cell_length_b 16.2628(5)
_cell_length_c 11.3085(4)
_cell_measurement_reflns_used 3675
_cell_measurement_temperature 157(2)
_cell_measurement_theta_max 77.97
_cell_measurement_theta_min 9.56
_cell_volume 861.69(4)
_computing_cell_refinement 'SAINT V8.38A (Bruker, 2018)'
_computing_data_collection 'APEX3 v.2018.7-2 (Bruker AXS Inc., 2018)'
_computing_data_reduction 'SAINT V8.38A (Bruker, 2018)'
_computing_molecular_graphics 'Olex2 1.3 (Dolomanov et al., 2009)'
_computing_publication_material 'Olex2 1.3 (Dolomanov et al., 2009)'
_computing_structure_refinement 'SHELXL-2019/2 (Sheldrick, 2019)'
_computing_structure_solution 'SHELXT 2018/2 (Sheldrick, 2018)'
_diffrn_ambient_temperature 157(2)
_diffrn_detector_area_resol_mean 10.42
_diffrn_measured_fraction_theta_full 0.988
_diffrn_measured_fraction_theta_max 0.923
_diffrn_measurement_device_type 'Bruker D8 Venture PHOTON 100 CMOS'
_diffrn_measurement_method 'phi and omega scans'
_diffrn_radiation_monochromator graphite
_diffrn_radiation_type CuK\a
_diffrn_radiation_wavelength 1.54178
_diffrn_reflns_av_R_equivalents 0.0305
_diffrn_reflns_av_unetI/netI 0.0302
_diffrn_reflns_Laue_measured_fraction_full 0.988
_diffrn_reflns_Laue_measured_fraction_max 0.923
_diffrn_reflns_limit_h_max 5
_diffrn_reflns_limit_h_min -5
_diffrn_reflns_limit_k_max 18
_diffrn_reflns_limit_k_min -20
_diffrn_reflns_limit_l_max 14
_diffrn_reflns_limit_l_min -14
_diffrn_reflns_number 7043
_diffrn_reflns_point_group_measured_fraction_full 0.935
_diffrn_reflns_point_group_measured_fraction_max 0.844
_diffrn_reflns_theta_full 67.679
_diffrn_reflns_theta_max 79.599
_diffrn_reflns_theta_min 9.470
_diffrn_source 'micro focus light source'
_diffrn_source_current 1.11
_diffrn_source_power 0.05550000000000001
_diffrn_source_voltage 50.0
_exptl_absorpt_coefficient_mu 0.566
_exptl_absorpt_correction_T_max 0.9562
_exptl_absorpt_correction_T_min 0.8214
_exptl_absorpt_correction_type multi-scan
_exptl_absorpt_process_details
;
SADABS-2016/2 (Bruker, 2016/2) was used for absorption correction.
;
_exptl_crystal_colour colourless
_exptl_crystal_colour_primary colourless
_exptl_crystal_density_diffrn 1.320
_exptl_crystal_density_meas ?
_exptl_crystal_density_method none
_exptl_crystal_description block
_exptl_crystal_F_000 360
_exptl_crystal_size_max 0.12
_exptl_crystal_size_mid 0.11
_exptl_crystal_size_min 0.06
_refine_diff_density_max 0.170
_refine_diff_density_min -0.103
_refine_diff_density_rms 0.026
_refine_ls_abs_structure_details
;
 Flack x determined using 1163 quotients [(I+)-(I-)]/[(I+)+(I-)]
 (Parsons, Flack and Wagner, Acta Cryst. B69 (2013) 249-259).
;
_refine_ls_abs_structure_Flack -0.7(9)
_refine_ls_extinction_method none
_refine_ls_goodness_of_fit_ref 1.054
_refine_ls_hydrogen_treatment constr
_refine_ls_matrix_type full
_refine_ls_number_parameters 488
_refine_ls_number_reflns 3143
_refine_ls_number_restraints 1159
_refine_ls_restrained_S_all 0.972
_refine_ls_R_factor_all 0.0439
_refine_ls_R_factor_gt 0.0405
_refine_ls_shift/su_max 0.000
_refine_ls_shift/su_mean 0.000
_refine_ls_structure_factor_coef Fsqd
_refine_ls_weighting_details 'w=1/[\s^2^(Fo^2^)+(0.0610P)^2^+0.0762P] where P=(Fo^2^+2Fc^2^)/3'
_refine_ls_weighting_scheme calc
_refine_ls_wR_factor_gt 0.1050
_refine_ls_wR_factor_ref 0.1076
_reflns_Friedel_coverage 0.767
_reflns_Friedel_fraction_full 0.879
_reflns_Friedel_fraction_max 0.760
_reflns_number_gt 2899
_reflns_number_total 3143
_reflns_threshold_expression 'I > 2\s(I)'
_cod_data_source_file d3sc04885c2.cif
_cod_data_source_block 1
_cod_depositor_comments
;
The following automatic conversions were performed:

data item '_exptl_crystal_density_meas' value 'not measured' was
changed to '?' -- the value is perceived as not measured.

Automatic conversion script
Id: cif_fix_values 8170 2020-07-09 18:12:32Z antanas 

 Adding full bibliography for 1570220--1570225.cif.
;
_cod_database_code 1570220
_shelx_shelxl_version_number 2019/2
_shelx_space_group_comment
;
The symmetry employed for this shelxl refinement is uniquely defined
by the following loop, which should always be used as a source of
symmetry information in preference to the above space-group names.
They are only intended as comments.
;
_shelx_estimated_absorpt_t_max 0.967
_shelx_estimated_absorpt_t_min 0.935
_olex2_refinement_description
;
1. Fixed Uiso
 At 1.2 times of:
  All C(H) groups, All C(H,H) groups
2. Restrained distances
 C9-C8 \\sim C27X-C26X
 with sigma of 0.02
 C9-C10 \\sim C27X-C1X
 with sigma of 0.02
 C9-C1 \\sim C27X-C19X
 with sigma of 0.02
 C8-C3 \\sim C26X-C21X
 with sigma of 0.02
 C8-C7 \\sim C26X-C25X
 with sigma of 0.02
 C10-C18 \\sim C1X-C9X
 with sigma of 0.02
 C10-C11 \\sim C1X-C2X
 with sigma of 0.02
 C15-C16 \\sim C6X-C7X
 with sigma of 0.02
 C15-C14 \\sim C6X-C5X
 with sigma of 0.02
 C24-C23 \\sim C15X-C14X
 with sigma of 0.02
 C24-C25 \\sim C15X-C16X
 with sigma of 0.02
 C5-C4 \\sim C23X-C22X
 with sigma of 0.02
 C5-C6 \\sim C23X-C24X
 with sigma of 0.02
 C27-C1 \\sim C18X-C19X
 with sigma of 0.02
 C27-C26 \\sim C18X-C17X
 with sigma of 0.02
 C27-C19 \\sim C18X-C10X
 with sigma of 0.02
 C1-C2 \\sim C19X-C20X
 with sigma of 0.02
 C26-C21 \\sim C17X-C12X
 with sigma of 0.02
 C26-C25 \\sim C17X-C16X
 with sigma of 0.02
 C23-C22 \\sim C14X-C13X
 with sigma of 0.02
 C4-C3 \\sim C22X-C21X
 with sigma of 0.02
 C3-C2 \\sim C21X-C20X
 with sigma of 0.02
 C18-C17 \\sim C9X-C8X
 with sigma of 0.02
 C18-C19 \\sim C9X-C10X
 with sigma of 0.02
 C16-C17 \\sim C7X-C8X
 with sigma of 0.02
 C17-C12 \\sim C8X-C3X
 with sigma of 0.02
 C19-C20 \\sim C10X-C11X
 with sigma of 0.02
 C14-C13 \\sim C5X-C4X
 with sigma of 0.02
 C21-C22 \\sim C12X-C13X
 with sigma of 0.02
 C21-C20 \\sim C12X-C11X
 with sigma of 0.02
 C7-C6 \\sim C25X-C24X
 with sigma of 0.02
 C12-C13 \\sim C3X-C4X
 with sigma of 0.02
 C12-C11 \\sim C3X-C2X
 with sigma of 0.02
 C9-C27 \\sim C27X-C18X
 with sigma of 0.04
 C9-C3 \\sim C27X-C21X
 with sigma of 0.04
 C9-C18 \\sim C27X-C9X
 with sigma of 0.04
 C9-C7 \\sim C27X-C25X
 with sigma of 0.04
 C9-C11 \\sim C27X-C2X
 with sigma of 0.04
 C9-C2 \\sim C27X-C20X
 with sigma of 0.04
 C8-C10 \\sim C26X-C1X
 with sigma of 0.04
 C8-C1 \\sim C26X-C19X
 with sigma of 0.04
 C8-C4 \\sim C26X-C22X
 with sigma of 0.04
 C8-C6 \\sim C26X-C24X
 with sigma of 0.04
 C8-C2 \\sim C26X-C20X
 with sigma of 0.04
 C10-C1 \\sim C1X-C19X
 with sigma of 0.04
 C10-C17 \\sim C1X-C8X
 with sigma of 0.04
 C10-C19 \\sim C1X-C10X
 with sigma of 0.04
 C10-C12 \\sim C1X-C3X
 with sigma of 0.04
 C15-C17 \\sim C6X-C8X
 with sigma of 0.04
 C15-C13 \\sim C6X-C4X
 with sigma of 0.04
 C24-C26 \\sim C15X-C17X
 with sigma of 0.04
 C24-C22 \\sim C15X-C13X
 with sigma of 0.04
 C5-C3 \\sim C23X-C21X
 with sigma of 0.04
 C5-C7 \\sim C23X-C25X
 with sigma of 0.04
 C27-C18 \\sim C18X-C9X
 with sigma of 0.04
 C27-C21 \\sim C18X-C12X
 with sigma of 0.04
 C27-C25 \\sim C18X-C16X
 with sigma of 0.04
 C27-C20 \\sim C18X-C11X
 with sigma of 0.04
 C27-C2 \\sim C18X-C20X
 with sigma of 0.04
 C1-C26 \\sim C19X-C17X
 with sigma of 0.04
 C1-C3 \\sim C19X-C21X
 with sigma of 0.04
 C1-C19 \\sim C19X-C10X
 with sigma of 0.04
 C26-C19 \\sim C17X-C10X
 with sigma of 0.04
 C26-C22 \\sim C17X-C13X
 with sigma of 0.04
 C26-C20 \\sim C17X-C11X
 with sigma of 0.04
 C23-C21 \\sim C14X-C12X
 with sigma of 0.04
 C23-C25 \\sim C14X-C16X
 with sigma of 0.04
 C4-C6 \\sim C22X-C24X
 with sigma of 0.04
 C4-C2 \\sim C22X-C20X
 with sigma of 0.04
 C3-C7 \\sim C21X-C25X
 with sigma of 0.04
 C18-C16 \\sim C9X-C7X
 with sigma of 0.04
 C18-C12 \\sim C9X-C3X
 with sigma of 0.04
 C18-C20 \\sim C9X-C11X
 with sigma of 0.04
 C18-C11 \\sim C9X-C2X
 with sigma of 0.04
 C16-C14 \\sim C7X-C5X
 with sigma of 0.04
 C16-C12 \\sim C7X-C3X
 with sigma of 0.04
 C17-C19 \\sim C8X-C10X
 with sigma of 0.04
 C17-C13 \\sim C8X-C4X
 with sigma of 0.04
 C17-C11 \\sim C8X-C2X
 with sigma of 0.04
 C19-C21 \\sim C10X-C12X
 with sigma of 0.04
 C14-C12 \\sim C5X-C3X
 with sigma of 0.04
 C21-C25 \\sim C12X-C16X
 with sigma of 0.04
 C22-C20 \\sim C13X-C11X
 with sigma of 0.04
 C13-C11 \\sim C4X-C2X
 with sigma of 0.04
3. Uiso/Uaniso restraints and constraints
C11X \\sim C25 \\sim C2 \\sim C7X \\sim C18X \\sim C14X \\sim C25X \\sim C5X
\\sim C11 \\sim C4X \\sim C22X \\sim C6X \\sim C23X \\sim C13X \\sim C12 \\sim
C12X \\sim C26X \\sim C15X \\sim C9X \\sim C16X \\sim C27X \\sim C24 \\sim C8X
\\sim C16 \\sim C3X \\sim C10 \\sim C21X \\sim C15 \\sim C7 \\sim C9 \\sim C19
\\sim C1 \\sim C20 \\sim C26 \\sim C13 \\sim C23 \\sim C1X \\sim C4 \\sim C19X
\\sim C18 \\sim C22 \\sim C8 \\sim C20X \\sim C27 \\sim C24X \\sim C3 \\sim C6
\\sim C5 \\sim C10X \\sim C17 \\sim C17X \\sim C21 \\sim C2X \\sim C14: within
2A with sigma of 0.01 and sigma for terminal atoms of 0.02 within 2A
4. Others
 Sof(C2X)=Sof(H2XA)=Sof(H2XB)=Sof(C27X)=Sof(C26X)=Sof(C1X)=Sof(C19X)=Sof(C21X)=
 Sof(C25X)=Sof(H25X)=Sof(C9X)=Sof(C18X)=Sof(C20X)=Sof(H20C)=Sof(H20D)=Sof(C22X)=
 Sof(H22X)=Sof(C24X)=Sof(H24X)=Sof(C8X)=Sof(C10X)=Sof(C3X)=Sof(C17X)=Sof(C23X)=
 Sof(H23X)=Sof(C7X)=Sof(H7X)=Sof(C11X)=Sof(H11C)=Sof(H11D)=Sof(C4X)=Sof(H4X)=
 Sof(C12X)=Sof(C16X)=Sof(H16X)=Sof(C6X)=Sof(H6X)=Sof(C5X)=Sof(H5X)=Sof(C13X)=
 Sof(H13X)=Sof(C15X)=Sof(H15X)=Sof(C14X)=Sof(H14X)=1-FVAR(1)
 Sof(C9)=Sof(C8)=Sof(C10)=Sof(C15)=Sof(H15)=Sof(C24)=Sof(H24)=Sof(C5)=Sof(H5)=
 Sof(C27)=Sof(C1)=Sof(C26)=Sof(C23)=Sof(H23)=Sof(C4)=Sof(H4)=Sof(C3)=Sof(C18)=
 Sof(C16)=Sof(H16)=Sof(C17)=Sof(C19)=Sof(C14)=Sof(H14)=Sof(C21)=Sof(C7)=Sof(H7)=
 Sof(C6)=Sof(H6)=Sof(C25)=Sof(H25)=Sof(C22)=Sof(H22)=Sof(C12)=Sof(C13)=Sof(H13)=
 Sof(C20)=Sof(H20A)=Sof(H20B)=Sof(C11)=Sof(H11A)=Sof(H11B)=Sof(C2)=Sof(H2A)=
 Sof(H2B)=FVAR(1)
5.a Secondary CH2 refined with riding coordinates:
 C20(H20A,H20B), C11(H11A,H11B), C2(H2A,H2B), C2X(H2XA,H2XB), C20X(H20C,H20D),
 C11X(H11C,H11D)
5.b Aromatic/amide H refined with riding coordinates:
 C15(H15), C24(H24), C5(H5), C23(H23), C4(H4), C16(H16), C14(H14), C7(H7),
 C6(H6), C25(H25), C22(H22), C13(H13), C25X(H25X), C22X(H22X), C24X(H24X),
 C23X(H23X), C7X(H7X), C4X(H4X), C16X(H16X), C6X(H6X), C5X(H5X), C13X(H13X),
 C15X(H15X), C14X(H14X)
;
_olex2_submission_special_instructions 'No special instructions were received'

loop_
_space_group_symop_operation_xyz
'x, y, z'
'-x, y+1/2, -z'

loop_
_atom_site_label
_atom_site_type_symbol
_atom_site_fract_x
_atom_site_fract_y
_atom_site_fract_z
_atom_site_U_iso_or_equiv
_atom_site_adp_type
_atom_site_occupancy
_atom_site_site_symmetry_order
_atom_site_calc_flag
_atom_site_refinement_flags_posn
_atom_site_refinement_flags_adp
_atom_site_refinement_flags_occupancy
_atom_site_disorder_assembly
_atom_site_disorder_group
C9 C 0.4468(13) 0.5676(4) 0.3392(6) 0.0313(13) Uani 0.583(3) 1 d D U P A 1
C8 C 0.3305(14) 0.6301(4) 0.2573(5) 0.0348(13) Uani 0.583(3) 1 d D U P A 1
C10 C 0.3947(18) 0.5517(5) 0.4584(6) 0.0326(15) Uani 0.583(3) 1 d D U P A 1
C15 C 0.357(3) 0.4465(9) 0.8387(11) 0.052(2) Uani 0.583(3) 1 d D U P A 1
H15 H 0.401124 0.411757 0.903769 0.062 Uiso 0.583(3) 1 calc R U P A 1
C24 C 1.3055(17) 0.3132(5) 0.1762(9) 0.0488(16) Uani 0.583(3) 1 d D U P A 1
H24 H 1.394133 0.303894 0.102120 0.059 Uiso 0.583(3) 1 calc R U P A 1
C5 C 0.1943(16) 0.7270(5) 0.0681(7) 0.0473(16) Uani 0.583(3) 1 d D U P A 1
H5 H 0.144234 0.761519 0.003336 0.057 Uiso 0.583(3) 1 calc R U P A 1
C27 C 0.7782(10) 0.4529(4) 0.3388(6) 0.0342(11) Uani 0.583(3) 1 d D U P A 1
C1 C 0.6428(12) 0.5182(4) 0.2781(5) 0.0359(11) Uani 0.583(3) 1 d D U P A 1
C26 C 0.9864(10) 0.3908(3) 0.2992(7) 0.0355(11) Uani 0.583(3) 1 d D U P A 1
C23 C 1.370(4) 0.2623(11) 0.2729(12) 0.053(2) Uani 0.583(3) 1 d D U P A 1
H23 H 1.500937 0.218174 0.263439 0.063 Uiso 0.583(3) 1 calc R U P A 1
C4 C 0.3909(15) 0.6654(4) 0.0492(8) 0.0443(15) Uani 0.583(3) 1 d D U P A 1
H4 H 0.474537 0.656888 -0.026018 0.053 Uiso 0.583(3) 1 calc R U P A 1
C3 C 0.462(2) 0.6155(6) 0.1474(7) 0.0450(17) Uani 0.583(3) 1 d D U P A 1
C18 C 0.5296(13) 0.4869(4) 0.5184(4) 0.0330(11) Uani 0.583(3) 1 d D U P A 1
C16 C 0.4948(17) 0.4311(5) 0.7331(7) 0.0459(15) Uani 0.583(3) 1 d D U P A 1
H16 H 0.627340 0.387398 0.724287 0.055 Uiso 0.583(3) 1 calc R U P A 1
C17 C 0.4256(12) 0.4844(4) 0.6410(5) 0.0360(10) Uani 0.583(3) 1 d D U P A 1
C19 C 0.7223(11) 0.4381(3) 0.4574(7) 0.0337(12) Uani 0.583(3) 1 d D U P A 1
C14 C 0.158(2) 0.5086(6) 0.8571(11) 0.053(2) Uani 0.583(3) 1 d D U P A 1
H14 H 0.069217 0.515208 0.931733 0.063 Uiso 0.583(3) 1 calc R U P A 1
C21 C 1.0521(11) 0.3396(4) 0.3925(5) 0.0363(12) Uani 0.583(3) 1 d D U P A 1
C7 C 0.1327(13) 0.6922(4) 0.2746(6) 0.0420(13) Uani 0.583(3) 1 d D U P A 1
H7 H 0.046358 0.701146 0.349181 0.050 Uiso 0.583(3) 1 calc R U P A 1
C6 C 0.0662(15) 0.7415(5) 0.1754(8) 0.0511(16) Uani 0.583(3) 1 d D U P A 1
H6 H -0.067974 0.784945 0.182678 0.061 Uiso 0.583(3) 1 calc R U P A 1
C25 C 1.1093(12) 0.3780(4) 0.1887(6) 0.0437(11) Uani 0.583(3) 1 d D U P A 1
H25 H 1.061537 0.412286 0.123484 0.052 Uiso 0.583(3) 1 calc R U P A 1
C22 C 1.249(2) 0.2754(6) 0.3797(11) 0.048(2) Uani 0.583(3) 1 d D U P A 1
H22 H 1.297662 0.241464 0.445246 0.057 Uiso 0.583(3) 1 calc R U P A 1
C12 C 0.2295(16) 0.5486(4) 0.6545(6) 0.0420(13) Uani 0.583(3) 1 d D U P A 1
C13 C 0.0932(15) 0.5610(5) 0.7625(8) 0.0490(16) Uani 0.583(3) 1 d D U P A 1
H13 H -0.041148 0.604234 0.771544 0.059 Uiso 0.583(3) 1 calc R U P A 1
C20 C 0.8908(8) 0.3644(2) 0.5010(4) 0.0395(9) Uani 0.583(3) 1 d D U P A 1
H20A H 1.022167 0.379606 0.566419 0.047 Uiso 0.583(3) 1 calc R U P A 1
H20B H 0.762879 0.319757 0.527784 0.047 Uiso 0.583(3) 1 calc R U P A 1
C11 C 0.1917(8) 0.5946(2) 0.5413(4) 0.0389(9) Uani 0.583(3) 1 d D U P A 1
H11A H 0.243212 0.653273 0.551041 0.047 Uiso 0.583(3) 1 calc R U P A 1
H11B H -0.007553 0.590760 0.512000 0.047 Uiso 0.583(3) 1 calc R U P A 1
C2 C 0.6652(8) 0.5452(3) 0.1528(4) 0.0411(9) Uani 0.583(3) 1 d D U P A 1
H2A H 0.607417 0.500740 0.097731 0.049 Uiso 0.583(3) 1 calc R U P A 1
H2B H 0.861753 0.562952 0.134029 0.049 Uiso 0.583(3) 1 calc R U P A 1
C2X C 0.8781(13) 0.4541(4) 0.1965(5) 0.0491(14) Uani 0.417(3) 1 d D U P A 2
H2XA H 1.009310 0.496826 0.166251 0.059 Uiso 0.417(3) 1 calc R U P A 2
H2XB H 0.750160 0.436163 0.131313 0.059 Uiso 0.417(3) 1 calc R U P A 2
C27X C 0.514(2) 0.5515(6) 0.3130(8) 0.0331(19) Uani 0.417(3) 1 d D U P A 2
C26X C 0.403(2) 0.6115(6) 0.2270(9) 0.0399(18) Uani 0.417(3) 1 d D U P A 2
C1X C 0.7117(19) 0.4856(6) 0.2974(8) 0.0397(18) Uani 0.417(3) 1 d D U P A 2
C19X C 0.385(3) 0.5665(7) 0.4210(10) 0.0338(19) Uani 0.417(3) 1 d D U P A 2
C21X C 0.210(2) 0.6614(6) 0.2832(8) 0.0416(18) Uani 0.417(3) 1 d D U P A 2
C25X C 0.456(4) 0.6231(10) 0.1088(10) 0.052(2) Uani 0.417(3) 1 d D U P A 2
H25X H 0.586630 0.588847 0.068008 0.062 Uiso 0.417(3) 1 calc R U P A 2
C9X C 0.7729(14) 0.4368(5) 0.3974(10) 0.0328(16) Uani 0.417(3) 1 d D U P A 2
C18X C 0.4455(17) 0.5169(5) 0.5169(8) 0.0320(14) Uani 0.417(3) 1 d D U P A 2
C20X C 0.1792(13) 0.6375(3) 0.4100(5) 0.0400(12) Uani 0.417(3) 1 d D U P A 2
H20C H -0.018501 0.620127 0.427386 0.048 Uiso 0.417(3) 1 calc R U P A 2
H20D H 0.233389 0.683259 0.463423 0.048 Uiso 0.417(3) 1 calc R U P A 2
C22X C 0.064(3) 0.7250(7) 0.2236(10) 0.055(2) Uani 0.417(3) 1 d D U P A 2
H22X H -0.070072 0.758048 0.264407 0.066 Uiso 0.417(3) 1 calc R U P A 2
C24X C 0.309(3) 0.6883(9) 0.0490(12) 0.059(3) Uani 0.417(3) 1 d D U P A 2
H24X H 0.344307 0.696763 -0.032703 0.071 Uiso 0.417(3) 1 calc R U P A 2
C8X C 0.9793(16) 0.3730(5) 0.3662(9) 0.0364(15) Uani 0.417(3) 1 d D U P A 2
C10X C 0.6396(17) 0.4528(5) 0.5070(7) 0.0357(16) Uani 0.417(3) 1 d D U P A 2
C3X C 1.0399(17) 0.3835(5) 0.2460(11) 0.0447(18) Uani 0.417(3) 1 d D U P A 2
C17X C 0.336(2) 0.5188(6) 0.6377(6) 0.0343(15) Uani 0.417(3) 1 d D U P A 2
C23X C 0.118(3) 0.7390(8) 0.1048(11) 0.057(3) Uani 0.417(3) 1 d D U P A 2
H23X H 0.025604 0.782416 0.063266 0.068 Uiso 0.417(3) 1 calc R U P A 2
C7X C 1.1089(17) 0.3098(5) 0.4312(8) 0.0448(17) Uani 0.417(3) 1 d D U P A 2
H7X H 1.071097 0.302851 0.512978 0.054 Uiso 0.417(3) 1 calc R U P A 2
C11X C 0.6602(11) 0.4062(4) 0.6239(5) 0.0402(12) Uani 0.417(3) 1 d D U P A 2
H11C H 0.598153 0.348324 0.614500 0.048 Uiso 0.417(3) 1 calc R U P A 2
H11D H 0.857037 0.407298 0.656261 0.048 Uiso 0.417(3) 1 calc R U P A 2
C4X C 1.234(2) 0.3308(8) 0.1889(12) 0.052(2) Uani 0.417(3) 1 d D U P A 2
H4X H 1.275285 0.338050 0.107443 0.062 Uiso 0.417(3) 1 calc R U P A 2
C12X C 0.457(2) 0.4539(6) 0.7017(10) 0.041(2) Uani 0.417(3) 1 d D U P A 2
C16X C 0.1428(18) 0.5703(5) 0.6968(10) 0.0418(17) Uani 0.417(3) 1 d D U P A 2
H16X H 0.057052 0.615574 0.657167 0.050 Uiso 0.417(3) 1 calc R U P A 2
C6X C 1.296(4) 0.2572(10) 0.3718(17) 0.056(3) Uani 0.417(3) 1 d D U P A 2
H6X H 1.381411 0.212480 0.413175 0.067 Uiso 0.417(3) 1 calc R U P A 2
C5X C 1.360(7) 0.2695(17) 0.2519(17) 0.053(3) Uani 0.417(3) 1 d D U P A 2
H5X H 1.494103 0.234498 0.214375 0.064 Uiso 0.417(3) 1 calc R U P A 2
C13X C 0.396(5) 0.4347(14) 0.8203(17) 0.055(3) Uani 0.417(3) 1 d D U P A 2
H13X H 0.477906 0.389359 0.860960 0.066 Uiso 0.417(3) 1 calc R U P A 2
C15X C 0.080(3) 0.5538(8) 0.8133(9) 0.048(2) Uani 0.417(3) 1 d D U P A 2
H15X H -0.050873 0.587736 0.854613 0.058 Uiso 0.417(3) 1 calc R U P A 2
C14X C 0.208(4) 0.4871(10) 0.8706(18) 0.054(3) Uani 0.417(3) 1 d D U P A 2
H14X H 0.160429 0.477861 0.950999 0.065 Uiso 0.417(3) 1 calc R U P A 2

loop_
_atom_site_aniso_label
_atom_site_aniso_U_11
_atom_site_aniso_U_22
_atom_site_aniso_U_33
_atom_site_aniso_U_23
_atom_site_aniso_U_13
_atom_site_aniso_U_12
C9 0.026(3) 0.025(2) 0.042(3) -0.007(2) 0.001(2) -0.0046(18)
C8 0.032(3) 0.027(3) 0.046(3) -0.005(2) -0.003(2) -0.005(2)
C10 0.029(2) 0.028(3) 0.041(4) 0.001(3) -0.003(3) -0.005(2)
C15 0.056(5) 0.054(4) 0.047(4) -0.004(3) -0.003(3) -0.009(4)
C24 0.036(3) 0.047(4) 0.064(3) -0.019(3) 0.004(3) 0.002(2)
C5 0.049(4) 0.038(3) 0.054(4) 0.004(3) -0.007(3) 0.003(3)
C27 0.032(2) 0.033(3) 0.038(3) -0.004(2) -0.003(2) -0.0073(19)
C1 0.029(2) 0.032(3) 0.047(3) -0.011(2) 0.0029(19) -0.004(2)
C26 0.028(2) 0.034(2) 0.045(3) -0.007(3) -0.002(2) -0.0055(16)
C23 0.037(3) 0.043(4) 0.078(6) -0.015(4) 0.001(4) -0.001(3)
C4 0.045(3) 0.036(3) 0.053(3) 0.008(3) -0.004(2) -0.002(2)
C3 0.045(2) 0.041(3) 0.049(4) 0.004(3) -0.011(4) -0.016(2)
C18 0.026(3) 0.027(3) 0.045(2) 0.003(3) -0.009(2) -0.0002(19)
C16 0.043(3) 0.046(4) 0.048(3) 0.002(3) -0.009(2) -0.005(2)
C17 0.036(2) 0.032(3) 0.040(2) 0.005(2) -0.007(2) -0.007(2)
C19 0.029(2) 0.028(2) 0.044(3) -0.001(3) -0.007(2) -0.0046(19)
C14 0.054(4) 0.055(5) 0.049(5) -0.006(4) 0.009(3) -0.007(4)
C21 0.029(3) 0.032(3) 0.048(3) -0.005(3) -0.005(2) -0.007(2)
C7 0.042(3) 0.031(3) 0.052(3) -0.001(3) -0.010(2) 0.000(2)
C6 0.049(3) 0.043(3) 0.061(5) 0.004(4) -0.009(4) -0.005(2)
C25 0.038(2) 0.043(3) 0.050(3) -0.010(2) 0.003(2) -0.009(2)
C22 0.040(4) 0.034(4) 0.069(4) -0.004(3) -0.007(3) 0.000(3)
C12 0.041(3) 0.044(3) 0.041(3) -0.009(2) 0.004(2) -0.014(2)
C13 0.051(3) 0.053(3) 0.042(4) 0.000(4) 0.002(4) -0.008(2)
C20 0.0345(17) 0.0358(19) 0.048(2) 0.0021(16) -0.0052(15) -0.0032(15)
C11 0.0340(18) 0.0302(17) 0.052(2) -0.0034(16) -0.0026(15) -0.0023(15)
C2 0.0369(18) 0.040(2) 0.046(2) -0.0037(16) 0.0011(15) -0.0071(16)
C2X 0.044(3) 0.057(3) 0.047(3) 0.002(3) -0.006(2) -0.024(3)
C27X 0.032(4) 0.034(4) 0.034(4) 0.002(3) 0.000(3) -0.008(3)
C26X 0.040(4) 0.035(4) 0.045(4) 0.000(3) -0.007(3) -0.012(3)
C1X 0.036(4) 0.039(4) 0.044(4) 0.002(3) -0.004(3) -0.014(3)
C19X 0.030(3) 0.028(4) 0.043(5) -0.001(4) -0.005(4) -0.004(3)
C21X 0.039(4) 0.035(5) 0.051(3) -0.003(4) -0.007(3) -0.011(3)
C25X 0.055(4) 0.052(4) 0.049(5) 0.013(4) -0.006(5) -0.020(3)
C9X 0.029(3) 0.028(3) 0.041(4) 0.000(4) -0.006(4) -0.008(2)
C18X 0.028(3) 0.023(3) 0.045(3) 0.005(3) -0.009(3) -0.001(2)
C20X 0.043(3) 0.033(2) 0.044(3) -0.005(2) -0.006(2) -0.005(2)
C22X 0.064(4) 0.046(5) 0.054(5) 0.003(4) -0.015(5) -0.015(4)
C24X 0.068(6) 0.056(6) 0.053(4) 0.010(5) -0.001(5) -0.010(5)
C8X 0.032(3) 0.033(4) 0.044(4) 0.000(3) -0.004(3) -0.011(3)
C10X 0.026(3) 0.030(3) 0.050(4) -0.001(3) -0.004(3) -0.001(3)
C3X 0.036(3) 0.053(3) 0.044(4) -0.022(4) 0.009(3) -0.015(3)
C17X 0.032(4) 0.031(4) 0.041(3) 0.000(3) -0.005(3) -0.006(3)
C23X 0.064(6) 0.050(5) 0.055(6) 0.005(5) -0.010(5) -0.014(4)
C7X 0.032(3) 0.036(4) 0.066(5) 0.003(3) -0.008(3) -0.006(3)
C11X 0.034(2) 0.034(2) 0.052(3) 0.001(2) -0.013(2) -0.002(2)
C4X 0.038(5) 0.051(5) 0.066(4) -0.019(4) 0.007(4) -0.005(4)
C12X 0.035(3) 0.037(4) 0.051(5) 0.001(3) -0.012(3) -0.003(3)
C16X 0.043(4) 0.045(4) 0.038(4) 0.000(4) -0.001(3) -0.005(3)
C6X 0.044(5) 0.048(6) 0.075(5) -0.018(5) -0.005(4) -0.007(4)
C5X 0.045(5) 0.052(6) 0.062(6) -0.022(5) 0.002(5) -0.005(5)
C13X 0.056(5) 0.059(6) 0.049(6) 0.006(5) -0.003(4) -0.003(4)
C15X 0.054(4) 0.053(4) 0.038(5) -0.003(5) 0.000(4) -0.009(3)
C14X 0.058(6) 0.059(6) 0.045(4) 0.001(4) 0.003(4) -0.004(5)

loop_
_atom_type_symbol
_atom_type_description
_atom_type_scat_dispersion_real
_atom_type_scat_dispersion_imag
_atom_type_scat_source
C C 0.0181 0.0091 'International Tables Vol C Tables 4.2.6.8 and 6.1.1.4'
H H 0.0000 0.0000 'International Tables Vol C Tables 4.2.6.8 and 6.1.1.4'

loop_
_geom_angle_atom_site_label_1
_geom_angle_atom_site_label_2
_geom_angle_atom_site_label_3
_geom_angle
_geom_angle_site_symmetry_1
_geom_angle_site_symmetry_3
_geom_angle_publ_flag
C10 C9 C8 131.8(6) . . ?
C10 C9 C1 119.2(7) . . ?
C1 C9 C8 109.0(6) . . ?
C3 C8 C9 105.9(6) . . ?
C7 C8 C9 131.1(7) . . ?
C7 C8 C3 122.9(6) . . ?
C9 C10 C18 121.7(7) . . ?
C9 C10 C11 128.9(7) . . ?
C18 C10 C11 109.4(6) . . ?
C16 C15 H15 117.3 . . ?
C16 C15 C14 125.4(14) . . ?
C14 C15 H15 117.3 . . ?
C23 C24 H24 120.0 . . ?
C23 C24 C25 120.1(10) . . ?
C25 C24 H24 120.0 . . ?
C4 C5 H5 118.1 . . ?
C6 C5 H5 118.1 . . ?
C6 C5 C4 123.8(8) . . ?
C1 C27 C26 131.5(7) . . ?
C19 C27 C1 120.8(5) . . ?
C19 C27 C26 107.8(7) . . ?
C9 C1 C27 118.9(6) . . ?
C9 C1 C2 110.5(6) . . ?
C27 C1 C2 130.5(6) . . ?
C21 C26 C27 109.0(7) . . ?
C21 C26 C25 120.3(5) . . ?
C25 C26 C27 130.7(7) . . ?
C24 C23 H23 119.6 . . ?
C22 C23 C24 120.8(14) . . ?
C22 C23 H23 119.6 . . ?
C5 C4 H4 121.6 . . ?
C5 C4 C3 116.7(9) . . ?
C3 C4 H4 121.6 . . ?
C8 C3 C2 112.1(6) . . ?
C4 C3 C8 119.6(8) . . ?
C4 C3 C2 128.3(8) . . ?
C10 C18 C17 108.9(7) . . ?
C19 C18 C10 118.8(5) . . ?
C19 C18 C17 132.3(6) . . ?
C15 C16 H16 122.4 . . ?
C15 C16 C17 115.1(10) . . ?
C17 C16 H16 122.4 . . ?
C16 C17 C18 130.1(7) . . ?
C16 C17 C12 122.1(6) . . ?
C12 C17 C18 107.8(6) . . ?
C27 C19 C20 110.4(6) . . ?
C18 C19 C27 120.6(5) . . ?
C18 C19 C20 129.0(6) . . ?
C15 C14 H14 121.0 . . ?
C15 C14 C13 118.0(12) . . ?
C13 C14 H14 121.0 . . ?
C26 C21 C22 120.9(7) . . ?
C26 C21 C20 110.7(6) . . ?
C22 C21 C20 128.3(8) . . ?
C8 C7 H7 121.8 . . ?
C8 C7 C6 116.5(7) . . ?
C6 C7 H7 121.8 . . ?
C5 C6 C7 120.5(7) . . ?
C5 C6 H6 119.7 . . ?
C7 C6 H6 119.7 . . ?
C24 C25 H25 120.7 . . ?
C26 C25 C24 118.5(6) . . ?
C26 C25 H25 120.7 . . ?
C23 C22 C21 119.3(11) . . ?
C23 C22 H22 120.3 . . ?
C21 C22 H22 120.3 . . ?
C17 C12 C11 110.7(7) . . ?
C13 C12 C17 120.5(6) . . ?
C13 C12 C11 128.8(8) . . ?
C14 C13 H13 120.6 . . ?
C12 C13 C14 118.8(8) . . ?
C12 C13 H13 120.6 . . ?
C19 C20 H20A 111.3 . . ?
C19 C20 H20B 111.3 . . ?
C21 C20 C19 102.1(5) . . ?
C21 C20 H20A 111.3 . . ?
C21 C20 H20B 111.3 . . ?
H20A C20 H20B 109.2 . . ?
C10 C11 H11A 111.1 . . ?
C10 C11 H11B 111.1 . . ?
C12 C11 C10 103.3(5) . . ?
C12 C11 H11A 111.1 . . ?
C12 C11 H11B 111.1 . . ?
H11A C11 H11B 109.1 . . ?
C1 C2 C3 102.4(5) . . ?
C1 C2 H2A 111.3 . . ?
C1 C2 H2B 111.3 . . ?
C3 C2 H2A 111.3 . . ?
C3 C2 H2B 111.3 . . ?
H2A C2 H2B 109.2 . . ?
H2XA C2X H2XB 108.9 . . ?
C1X C2X H2XA 110.9 . . ?
C1X C2X H2XB 110.9 . . ?
C1X C2X C3X 104.3(8) . . ?
C3X C2X H2XA 110.9 . . ?
C3X C2X H2XB 110.9 . . ?
C1X C27X C26X 130.0(9) . . ?
C19X C27X C26X 108.1(9) . . ?
C19X C27X C1X 121.8(8) . . ?
C21X C26X C27X 108.5(9) . . ?
C21X C26X C25X 119.6(11) . . ?
C25X C26X C27X 131.9(11) . . ?
C27X C1X C2X 134.5(9) . . ?
C9X C1X C2X 108.6(10) . . ?
C9X C1X C27X 116.8(7) . . ?
C27X C19X C20X 110.1(8) . . ?
C18X C19X C27X 120.1(10) . . ?
C18X C19X C20X 129.7(10) . . ?
C26X C21X C20X 111.1(9) . . ?
C26X C21X C22X 122.1(10) . . ?
C22X C21X C20X 126.9(11) . . ?
C26X C25X H25X 121.0 . . ?
C26X C25X C24X 118.1(14) . . ?
C24X C25X H25X 121.0 . . ?
C1X C9X C8X 109.7(10) . . ?
C1X C9X C10X 120.7(8) . . ?
C10X C9X C8X 129.6(9) . . ?
C19X C18X C10X 120.3(10) . . ?
C19X C18X C17X 130.6(10) . . ?
C10X C18X C17X 109.0(9) . . ?
C19X C20X H20C 111.3 . . ?
C19X C20X H20D 111.3 . . ?
C21X C20X C19X 102.2(7) . . ?
C21X C20X H20C 111.3 . . ?
C21X C20X H20D 111.3 . . ?
H20C C20X H20D 109.2 . . ?
C21X C22X H22X 120.2 . . ?
C23X C22X C21X 119.5(12) . . ?
C23X C22X H22X 120.2 . . ?
C25X C24X H24X 118.6 . . ?
C23X C24X C25X 122.7(12) . . ?
C23X C24X H24X 118.6 . . ?
C3X C8X C9X 106.6(9) . . ?
C7X C8X C9X 132.8(10) . . ?
C7X C8X C3X 120.6(8) . . ?
C9X C10X C11X 129.9(8) . . ?
C18X C10X C9X 120.2(8) . . ?
C18X C10X C11X 109.9(8) . . ?
C8X C3X C2X 110.7(9) . . ?
C8X C3X C4X 120.5(9) . . ?
C4X C3X C2X 128.8(11) . . ?
C12X C17X C18X 108.9(10) . . ?
C12X C17X C16X 117.6(7) . . ?
C16X C17X C18X 133.5(9) . . ?
C22X C23X H23X 121.0 . . ?
C24X C23X C22X 118.0(12) . . ?
C24X C23X H23X 121.0 . . ?
C8X C7X H7X 121.0 . . ?
C8X C7X C6X 117.9(11) . . ?
C6X C7X H7X 121.0 . . ?
C10X C11X H11C 111.3 . . ?
C10X C11X H11D 111.3 . . ?
H11C C11X H11D 109.2 . . ?
C12X C11X C10X 102.3(7) . . ?
C12X C11X H11C 111.3 . . ?
C12X C11X H11D 111.3 . . ?
C3X C4X H4X 120.5 . . ?
C5X C4X C3X 119.0(15) . . ?
C5X C4X H4X 120.5 . . ?
C17X C12X C11X 109.9(9) . . ?
C17X C12X C13X 125.1(12) . . ?
C13X C12X C11X 125.0(12) . . ?
C17X C16X H16X 120.6 . . ?
C15X C16X C17X 118.8(10) . . ?
C15X C16X H16X 120.6 . . ?
C7X C6X H6X 119.5 . . ?
C7X C6X C5X 120.9(18) . . ?
C5X C6X H6X 119.5 . . ?
C4X C5X C6X 121(2) . . ?
C4X C5X H5X 119.5 . . ?
C6X C5X H5X 119.5 . . ?
C12X C13X H13X 123.2 . . ?
C14X C13X C12X 113.6(19) . . ?
C14X C13X H13X 123.2 . . ?
C16X C15X H15X 120.0 . . ?
C16X C15X C14X 119.9(15) . . ?
C14X C15X H15X 120.0 . . ?
C13X C14X C15X 124.9(19) . . ?
C13X C14X H14X 117.5 . . ?
C15X C14X H14X 117.5 . . ?

loop_
_geom_bond_atom_site_label_1
_geom_bond_atom_site_label_2
_geom_bond_distance
_geom_bond_site_symmetry_2
_geom_bond_publ_flag
C9 C8 1.476(8) . ?
C9 C10 1.397(9) . ?
C9 C1 1.406(7) . ?
C8 C3 1.412(10) . ?
C8 C7 1.386(7) . ?
C10 C18 1.401(8) . ?
C10 C11 1.511(8) . ?
C15 H15 0.9500 . ?
C15 C16 1.386(13) . ?
C15 C14 1.389(14) . ?
C24 H24 0.9500 . ?
C24 C23 1.403(14) . ?
C24 C25 1.406(7) . ?
C5 H5 0.9500 . ?
C5 C4 1.379(8) . ?
C5 C6 1.379(9) . ?
C27 C1 1.413(8) . ?
C27 C26 1.476(8) . ?
C27 C19 1.390(7) . ?
C1 C2 1.488(7) . ?
C26 C21 1.377(9) . ?
C26 C25 1.395(7) . ?
C23 H23 0.9500 . ?
C23 C22 1.355(17) . ?
C4 H4 0.9500 . ?
C4 C3 1.412(10) . ?
C3 C2 1.490(10) . ?
C18 C17 1.475(7) . ?
C18 C19 1.390(9) . ?
C16 H16 0.9500 . ?
C16 C17 1.391(8) . ?
C17 C12 1.400(8) . ?
C19 C20 1.516(6) . ?
C14 H14 0.9500 . ?
C14 C13 1.400(12) . ?
C21 C22 1.403(10) . ?
C21 C20 1.501(6) . ?
C7 H7 0.9500 . ?
C7 C6 1.410(8) . ?
C6 H6 0.9500 . ?
C25 H25 0.9500 . ?
C22 H22 0.9500 . ?
C12 C13 1.397(9) . ?
C12 C11 1.492(7) . ?
C13 H13 0.9500 . ?
C20 H20A 0.9900 . ?
C20 H20B 0.9900 . ?
C11 H11A 0.9900 . ?
C11 H11B 0.9900 . ?
C2 H2A 0.9900 . ?
C2 H2B 0.9900 . ?
C2X H2XA 0.9900 . ?
C2X H2XB 0.9900 . ?
C2X C1X 1.479(10) . ?
C2X C3X 1.484(11) . ?
C27X C26X 1.470(11) . ?
C27X C1X 1.428(12) . ?
C27X C19X 1.389(12) . ?
C26X C21X 1.374(12) . ?
C26X C25X 1.375(12) . ?
C1X C9X 1.409(11) . ?
C19X C18X 1.378(10) . ?
C19X C20X 1.510(12) . ?
C21X C20X 1.493(11) . ?
C21X C22X 1.409(13) . ?
C25X H25X 0.9500 . ?
C25X C24X 1.432(16) . ?
C9X C8X 1.464(11) . ?
C9X C10X 1.416(11) . ?
C18X C10X 1.388(10) . ?
C18X C17X 1.463(11) . ?
C20X H20C 0.9900 . ?
C20X H20D 0.9900 . ?
C22X H22X 0.9500 . ?
C22X C23X 1.388(13) . ?
C24X H24X 0.9500 . ?
C24X C23X 1.374(15) . ?
C8X C3X 1.402(12) . ?
C8X C7X 1.398(11) . ?
C10X C11X 1.527(10) . ?
C3X C4X 1.409(12) . ?
C17X C12X 1.397(11) . ?
C17X C16X 1.407(12) . ?
C23X H23X 0.9500 . ?
C7X H7X 0.9500 . ?
C7X C6X 1.403(14) . ?
C11X H11C 0.9900 . ?
C11X H11D 0.9900 . ?
C11X C12X 1.516(11) . ?
C4X H4X 0.9500 . ?
C4X C5X 1.36(2) . ?
C12X C13X 1.409(19) . ?
C16X H16X 0.9500 . ?
C16X C15X 1.379(11) . ?
C6X H6X 0.9500 . ?
C6X C5X 1.40(2) . ?
C5X H5X 0.9500 . ?
C13X H13X 0.9500 . ?
C13X C14X 1.35(2) . ?
C15X H15X 0.9500 . ?
C15X C14X 1.397(15) . ?
C14X H14X 0.9500 . ?
